data_9017367
loop_
_publ_author_name
'Chiari, G.'
'Benna, P.'
'Bruno, E.'

_publ_section_title
;
 The structure of bytownite (An85). A new refinement
;
_journal_name_full 'Zeitschrift fur Kristallographie'
_journal_page_first 35
_journal_page_last 49
_journal_volume 169
_journal_year 1984
_chemical_compound_source 'Traversella stock, Sesia Lanzo zone, Western Alps, Italy'
_chemical_formula_sum 'Al3.71 Ca1.72 Na0.28 O16 Si4.29'
_chemical_name_mineral Anorthite
_space_group_IT_number 2
_space_group_name_Hall '-I 1'
_space_group_name_H-M_alt 'I -1'
_symmetry_space_group_name_H-M 'I -1'
_cell_angle_alpha 93.37
_cell_angle_beta 116.04
_cell_angle_gamma 90.87
_cell_formula_units_Z 4
_cell_length_a 8.188
_cell_length_b 12.822
_cell_length_c 14.196
_cell_volume 1335.384
_database_code_amcsd 0020641
_exptl_crystal_density_diffrn 2.745
_cod_data_source_file inputs/fixed/downloads/12/12962.cif
_cod_data_source_block 12962
_cod_original_formula_sum 'Ca1.72 Na.28 Al3.71 Si4.29 O16'
_cod_database_code 9017367

loop_
_space_group_symop_operation_xyz
x,y,z
1/2+x,1/2+y,1/2+z
-x,-y,-z
1/2-x,1/2-y,1/2-z

loop_
_atom_site_aniso_label
_atom_site_aniso_U_11
_atom_site_aniso_U_22
_atom_site_aniso_U_33
_atom_site_aniso_U_12
_atom_site_aniso_U_13
_atom_site_aniso_U_23
Ca000 0.01100 0.03400 0.01500 -0.00500 0.00700 -0.00900
Na000 0.01100 0.03400 0.01500 -0.00500 0.00700 -0.00900
Ca0i0 0.01400 0.03000 0.02400 0.00500 0.00400 -0.00900
Na0i0 0.01400 0.03000 0.02400 0.00500 0.00400 -0.00900
Caz00 0.00900 0.00900 0.00500 0.00400 0.00300 0.00400
Naz00 0.00900 0.00900 0.00500 0.00400 0.00300 0.00400
Cazi0 0.00700 0.06400 0.04100 0.00500 0.00100 -0.03800
Nazi0 0.00700 0.06400 0.04100 0.00500 0.00100 -0.03800
AlT10000 0.00900 0.01000 0.00800 -0.00100 0.00400 0.00100
SiT10000 0.00900 0.01000 0.00800 -0.00100 0.00400 0.00100
AlT10z00 0.00900 0.00900 0.00800 -0.00100 0.00400 0.00100
AlT1m000 0.01000 0.00900 0.00700 0.00200 0.00400 0.00100
SiT1m000 0.01000 0.00900 0.00700 0.00200 0.00400 0.00100
SiT1mz00 0.01000 0.01100 0.00700 0.00300 0.00400 0.00100
AlT20000 0.00800 0.00800 0.01200 0.00000 0.00400 0.00100
SiT20000 0.00800 0.00800 0.01200 0.00000 0.00400 0.00100
AlT20z00 0.00900 0.00800 0.01400 0.00000 0.00400 0.00000
SiT20z00 0.00900 0.00800 0.01400 0.00000 0.00400 0.00000
AlT2m000 0.00900 0.00800 0.01300 0.00200 0.00400 0.00300
SiT2m000 0.00900 0.00800 0.01300 0.00200 0.00400 0.00300
AlT2mz00 0.00900 0.00900 0.01100 0.00100 0.00500 0.00300
SiT2mz00 0.00900 0.00900 0.01100 0.00100 0.00500 0.00300
OA1000 0.02800 0.01800 0.01000 0.00000 0.01100 0.00200
OA1z00 0.03000 0.01700 0.01300 0.00400 0.01400 0.00300
OA2000 0.01100 0.01100 0.01500 0.00300 0.00500 0.00400
OA2z00 0.01000 0.01000 0.01600 0.00000 0.00400 0.00200
OB0000 0.01500 0.01500 0.02900 -0.00500 0.01400 -0.00400
OB0z00 0.01700 0.01500 0.03200 -0.00300 0.01600 -0.00200
OBm000 0.02000 0.02100 0.05400 0.00200 0.02400 -0.00500
OBmz00 0.01900 0.02200 0.03800 0.00500 0.02000 0.00200
OC0000 0.01600 0.01200 0.02000 -0.00200 0.00900 -0.00100
OC0z00 0.01600 0.01300 0.01800 -0.00300 0.00700 0.00000
OCm000 0.01300 0.01300 0.01500 0.00400 0.00400 0.00100
OCmz00 0.01800 0.01300 0.01500 0.00400 0.00400 0.00000
OD0000 0.01500 0.01700 0.01400 0.00300 0.00000 0.00200
OD0z00 0.01800 0.01400 0.01600 0.00200 -0.00200 0.00200
ODm000 0.01600 0.02000 0.02100 0.00200 -0.00500 -0.00600
ODmz00 0.02300 0.02300 0.02200 0.00400 -0.00800 -0.00700

loop_
_atom_site_label
_atom_site_fract_x
_atom_site_fract_y
_atom_site_fract_z
_atom_site_occupancy
_atom_site_U_iso_or_equiv
_atom_site_type_symbol
_atom_site_attached_hydrogens
Ca000 0.26690 0.98380 0.08760 0.43000 0.02000 Ca 0
Na000 0.26690 0.98380 0.08760 0.07000 0.02000 Na 0
Ca0i0 0.77410 0.53360 0.54600 0.43000 0.02400 Ca 0
Na0i0 0.77410 0.53360 0.54600 0.07000 0.02400 Na 0
Caz00 0.26790 0.03100 0.54350 0.43000 0.00800 Ca 0
Naz00 0.26790 0.03100 0.54350 0.07000 0.00800 Na 0
Cazi0 0.76500 0.51460 0.06420 0.43000 0.04200 Ca 0
Nazi0 0.76500 0.51460 0.06420 0.07000 0.04200 Na 0
AlT10000 0.00740 0.15850 0.10420 0.05000 0.00900 Al 0
SiT10000 0.00740 0.15850 0.10420 0.95000 0.00900 Si 0
AlT10z00 0.00270 0.16480 0.61140 1.00000 0.00800 Al 0
AlT1m000 -0.00040 0.81540 0.11890 0.87000 0.00900 Al 0
SiT1m000 -0.00040 0.81540 0.11890 0.13000 0.00900 Si 0
SiT1mz00 0.00540 0.81750 0.61240 1.00000 0.00900 Si 0
AlT20000 0.68770 0.11190 0.15740 0.81000 0.01000 Al 0
SiT20000 0.68770 0.11190 0.15740 0.19000 0.01000 Si 0
AlT20z00 0.67760 0.10580 0.65900 0.02000 0.01100 Al 0
SiT20z00 0.67760 0.10580 0.65900 0.98000 0.01100 Si 0
AlT2m000 0.67700 0.88170 0.18200 0.05000 0.01000 Al 0
SiT2m000 0.67700 0.88170 0.18200 0.95000 0.01000 Si 0
AlT2mz00 0.68320 0.87520 0.67590 0.91000 0.00900 Al 0
SiT2mz00 0.68320 0.87520 0.67590 0.09000 0.00900 Si 0
OA1000 0.00980 0.12590 0.99160 1.00000 0.01800 O 0
OA1z00 -0.00780 0.12590 0.48760 1.00000 0.01800 O 0
OA2000 0.57710 0.99040 0.14010 1.00000 0.01300 O 0
OA2z00 0.57300 0.99150 0.63730 1.00000 0.01200 O 0
OB0000 0.81910 0.10100 0.08970 1.00000 0.01900 O 0
OB0z00 0.80190 0.10150 0.59600 1.00000 0.01900 O 0
OBm000 0.81070 0.85500 0.12940 1.00000 0.02900 O 0
OBmz00 0.81930 0.85540 0.61220 1.00000 0.02400 O 0
OC0000 0.01260 0.28000 0.13570 1.00000 0.01600 O 0
OC0z00 0.01420 0.29480 0.64790 1.00000 0.01600 O 0
OCm000 0.00870 0.68070 0.10830 1.00000 0.01500 O 0
OCmz00 0.00840 0.69190 0.60010 1.00000 0.01600 O 0
OD0000 0.18940 0.10630 0.18810 1.00000 0.01800 O 0
OD0z00 0.20410 0.10400 0.69030 1.00000 0.02000 O 0
ODm000 0.20000 0.86900 0.21770 1.00000 0.02400 O 0
ODmz00 0.18330 0.86200 0.71280 1.00000 0.02900 O 0

loop_
_cod_changelog_entry_id
_cod_changelog_entry_author
_cod_changelog_entry_date
_cod_changelog_entry_text
1
;cod-tools version 3.8.0
Id: cif_guess_AMCSD_atom_types 9581 2023-05-17 12:35:41Z saulius
;
2023-05-23T09:25:34+03:00
;Derived atom types and hydrogen counts
from atom names that follow the AMCSD naming convention
(Wat == water, O-H == hydroxyl).
;

loop_
_cod_related_entry_id
_cod_related_entry_database
_cod_related_entry_code
1 AMCSD 0020641

_cod_duplicate_entry 9017365
